data_7242669
loop_
_publ_author_name
'Brahma, Rinki'
'Baruah, Jubaraj B.'

_publ_section_title
;
 Intrinsic structural features of coordination polymers make an impact on
 dye selectivity
;
_journal_issue 21
_journal_name_full CrystEngComm
_journal_page_first 3812
_journal_page_last 3827
_journal_paper_doi 10.1039/D1CE00481F
_journal_volume 23
_journal_year 2021
_chemical_formula_sum 'C30 H34 N6 O8 Zn'
_chemical_formula_weight 672.00
_space_group_crystal_system orthorhombic
_space_group_IT_number 56
_space_group_name_Hall '-P 2ab 2ac'
_space_group_name_H-M_alt 'P c c n'
_atom_sites_solution_hydrogens mixed
_audit_creation_method SHELXL-2014/7
_audit_update_record
;
2021-04-14 deposited with the CCDC.	2021-04-19 downloaded from the CCDC.
;
_cell_angle_alpha 90
_cell_angle_beta 90
_cell_angle_gamma 90
_cell_formula_units_Z 4
_cell_length_a 11.626(7)
_cell_length_b 30.46(2)
_cell_length_c 8.952(4)
_cell_measurement_reflns_used 3723
_cell_measurement_temperature 296(2)
_cell_measurement_theta_max 27.58
_cell_measurement_theta_min 2.66
_cell_volume 3170(3)
_computing_structure_refinement 'SHELXL-2014/7 (Sheldrick, 2014)'
_diffrn_ambient_temperature 296(2)
_diffrn_measured_fraction_theta_full 0.984
_diffrn_measured_fraction_theta_max 0.984
_diffrn_measurement_device_type 'Bruker APEX-II CCD'
_diffrn_measurement_method '\f and \w scans'
_diffrn_radiation_type MoK\a
_diffrn_radiation_wavelength 0.71073
_diffrn_reflns_av_R_equivalents 0.1041
_diffrn_reflns_av_unetI/netI 0.0364
_diffrn_reflns_Laue_measured_fraction_full 0.984
_diffrn_reflns_Laue_measured_fraction_max 0.984
_diffrn_reflns_limit_h_max 13
_diffrn_reflns_limit_h_min -13
_diffrn_reflns_limit_k_max 36
_diffrn_reflns_limit_k_min -36
_diffrn_reflns_limit_l_max 10
_diffrn_reflns_limit_l_min -10
_diffrn_reflns_number 45033
_diffrn_reflns_point_group_measured_fraction_full 0.984
_diffrn_reflns_point_group_measured_fraction_max 0.984
_diffrn_reflns_theta_full 25.048
_diffrn_reflns_theta_max 25.048
_diffrn_reflns_theta_min 2.663
_exptl_absorpt_coefficient_mu 0.833
_exptl_absorpt_correction_type multi-scan
_exptl_absorpt_process_details multi-scan
_exptl_crystal_colour White
_exptl_crystal_density_diffrn 1.408
_exptl_crystal_description Plate
_exptl_crystal_F_000 1400
_exptl_crystal_size_max 0.8
_exptl_crystal_size_mid 0.6
_exptl_crystal_size_min 0.4
_exptl_transmission_factor_max 0.717
_exptl_transmission_factor_min 0.554
_refine_diff_density_max 0.351
_refine_diff_density_min -1.083
_refine_diff_density_rms 0.083
_refine_ls_extinction_method none
_refine_ls_goodness_of_fit_ref 1.045
_refine_ls_hydrogen_treatment constr
_refine_ls_matrix_type full
_refine_ls_number_parameters 206
_refine_ls_number_reflns 2770
_refine_ls_number_restraints 6
_refine_ls_restrained_S_all 1.066
_refine_ls_R_factor_all 0.0556
_refine_ls_R_factor_gt 0.0383
_refine_ls_shift/su_max 0.000
_refine_ls_shift/su_mean 0.000
_refine_ls_structure_factor_coef Fsqd
_refine_ls_weighting_details 'w=1/[\s^2^(Fo^2^)+(0.0838P)^2^] where P=(Fo^2^+2Fc^2^)/3'
_refine_ls_weighting_scheme calc
_refine_ls_wR_factor_gt 0.1159
_refine_ls_wR_factor_ref 0.1243
_reflns_Friedel_coverage 0.000
_reflns_number_gt 2218
_reflns_number_total 2770
_reflns_threshold_expression 'I > 2\s(I)'
_cod_data_source_file d1ce00481f2.cif
_cod_data_source_block CP-4
_cod_depositor_comments 'Adding full bibliography for 7242668--7242673.cif.'
_cod_database_code 7242669
_shelx_shelxl_version_number 2014/7
_shelx_space_group_comment
;
The symmetry employed for this shelxl refinement is uniquely defined
by the following loop, which should always be used as a source of
symmetry information in preference to the above space-group names.
They are only intended as comments.
;

loop_
_space_group_symop_operation_xyz
'x, y, z'
'-x+1/2, -y+1/2, z'
'x+1/2, -y, -z+1/2'
'-x, y+1/2, -z+1/2'
'-x, -y, -z'
'x-1/2, y-1/2, -z'
'-x-1/2, y, z-1/2'
'x, -y-1/2, z-1/2'

loop_
_atom_site_label
_atom_site_type_symbol
_atom_site_fract_x
_atom_site_fract_y
_atom_site_fract_z
_atom_site_U_iso_or_equiv
_atom_site_adp_type
_atom_site_occupancy
_atom_site_site_symmetry_order
_atom_site_calc_flag
_atom_site_refinement_flags_posn
_atom_site_refinement_flags_adp
_atom_site_refinement_flags_occupancy
_atom_site_disorder_assembly
_atom_site_disorder_group
Zn1 Zn 0.5000 0.0000 0.5000 0.02565(18) Uani 1 2 d S . P . .
O1 O 0.41778(17) 0.23673(6) 0.4238(2) 0.0498(5) Uani 1 1 d . . . . .
O2 O 0.33545(13) -0.02818(5) 0.50316(17) 0.0333(4) Uani 1 1 d D . . . .
H2B H 0.3031 -0.0222 0.5858 0.050 Uiso 1 1 d DR U . . .
H2C H 0.2788 -0.0184 0.4247 0.050 Uiso 1 1 d DR U . . .
O3 O 0.51220(13) -0.01710(7) 0.2767(2) 0.0368(4) Uani 1 1 d . . . . .
O4 O 0.68641(15) 0.00497(7) 0.2099(2) 0.0506(5) Uani 1 1 d . . . . .
N1 N 0.49380(17) 0.27236(8) 0.2225(3) 0.0438(6) Uani 1 1 d D . . . .
H1A H 0.4979 0.2721 0.1266 0.053 Uiso 1 1 calc DR U . . .
N2 N 0.36872(18) 0.21511(6) 0.1924(2) 0.0420(5) Uani 1 1 d D . . . .
H2A H 0.3804 0.2171 0.0978 0.050 Uiso 1 1 calc DR U . . .
N3 N 0.43196(15) 0.06456(6) 0.4285(2) 0.0338(5) Uani 1 1 d . . . . .
C1 C 0.6826(4) 0.37117(13) 0.4358(6) 0.0886(12) Uani 1 1 d D . . . .
H1 H 0.7257 0.3931 0.4813 0.106 Uiso 1 1 calc DR U . . .
C2 C 0.6168(3) 0.38054(11) 0.3136(5) 0.0784(11) Uani 1 1 d . . . . .
H2 H 0.6148 0.4090 0.2764 0.094 Uiso 1 1 calc R U . . .
C3 C 0.5530(3) 0.34792(9) 0.2446(4) 0.0617(8) Uani 1 1 d . . . . .
H3 H 0.5075 0.3546 0.1623 0.074 Uiso 1 1 calc R U . . .
C4 C 0.5572(2) 0.30530(8) 0.2986(3) 0.0439(6) Uani 1 1 d . . . . .
C5 C 0.6240(3) 0.29605(10) 0.4213(4) 0.0605(8) Uani 1 1 d . . . . .
H5 H 0.6284 0.2675 0.4574 0.073 Uiso 1 1 calc R U . . .
C6 C 0.6847(4) 0.32924(15) 0.4910(4) 0.0828(12) Uani 1 1 d . . . . .
H6 H 0.7273 0.3230 0.5763 0.099 Uiso 1 1 calc R U . . .
C7 C 0.4275(2) 0.24139(7) 0.2879(3) 0.0372(6) Uani 1 1 d . . . . .
C8 C 0.2865(2) 0.18377(8) 0.2492(3) 0.0432(6) Uani 1 1 d . . . . .
H8A H 0.2341 0.1759 0.1693 0.052 Uiso 1 1 calc R U . . .
H8B H 0.2417 0.1977 0.3273 0.052 Uiso 1 1 calc R U . . .
C9 C 0.3391(2) 0.14219(7) 0.3115(3) 0.0350(5) Uani 1 1 d . . . . .
C10 C 0.4474(2) 0.12815(8) 0.2719(3) 0.0458(7) Uani 1 1 d . . . . .
H10 H 0.4917 0.1445 0.2056 0.055 Uiso 1 1 calc R U . . .
C11 C 0.4900(2) 0.08958(9) 0.3314(4) 0.0432(7) Uani 1 1 d . . . . .
H11 H 0.5630 0.0805 0.3024 0.052 Uiso 1 1 calc R U . . .
C12 C 0.3269(2) 0.07868(8) 0.4675(3) 0.0401(6) Uani 1 1 d . . . . .
H12 H 0.2850 0.0622 0.5358 0.048 Uiso 1 1 calc R U . . .
C13 C 0.2783(2) 0.11629(7) 0.4114(3) 0.0427(6) Uani 1 1 d . . . . .
H13 H 0.2045 0.1244 0.4404 0.051 Uiso 1 1 calc R U . . .
C14 C 0.5873(2) -0.00842(8) 0.1808(3) 0.0336(5) Uani 1 1 d . . . . .
C15 C 0.5510(3) -0.01434(12) 0.0203(3) 0.0471(7) Uani 1 1 d . . . . .
H15A H 0.5311 -0.0449 0.0036 0.057 Uiso 1 1 calc R U . . .
H15B H 0.6152 -0.0072 -0.0445 0.057 Uiso 1 1 calc R U . . .

loop_
_atom_site_aniso_label
_atom_site_aniso_U_11
_atom_site_aniso_U_22
_atom_site_aniso_U_33
_atom_site_aniso_U_23
_atom_site_aniso_U_13
_atom_site_aniso_U_12
Zn1 0.0255(3) 0.0316(3) 0.0198(3) 0.00309(13) -0.00016(12) -0.00089(12)
O1 0.0729(13) 0.0536(11) 0.0229(11) 0.0001(7) -0.0033(9) 0.0008(9)
O2 0.0275(8) 0.0454(10) 0.0269(11) 0.0032(6) -0.0021(6) -0.0040(7)
O3 0.0355(9) 0.0582(12) 0.0168(10) -0.0033(8) 0.0027(7) -0.0076(7)
O4 0.0318(10) 0.0946(14) 0.0253(11) -0.0028(9) 0.0030(8) -0.0090(9)
N1 0.0619(16) 0.0442(13) 0.0252(12) 0.0002(10) -0.0020(10) -0.0019(9)
N2 0.0680(14) 0.0339(10) 0.0241(12) 0.0007(8) -0.0057(10) 0.0033(10)
N3 0.0332(10) 0.0336(10) 0.0347(13) 0.0046(8) -0.0001(9) 0.0019(8)
C1 0.086(3) 0.075(3) 0.105(4) -0.018(2) 0.003(3) -0.029(2)
C2 0.081(2) 0.0476(18) 0.107(3) -0.0013(18) 0.015(2) -0.0060(17)
C3 0.068(2) 0.0472(17) 0.070(2) 0.0094(15) 0.0038(17) 0.0039(15)
C4 0.0481(16) 0.0398(14) 0.0438(17) -0.0026(11) 0.0026(13) 0.0029(11)
C5 0.0594(18) 0.0584(17) 0.064(2) 0.0033(15) -0.0155(17) -0.0087(14)
C6 0.077(2) 0.100(3) 0.071(3) -0.005(2) -0.0165(19) -0.027(2)
C7 0.0539(15) 0.0326(12) 0.0251(14) -0.0007(9) -0.0054(12) 0.0119(11)
C8 0.0493(14) 0.0373(13) 0.0431(17) 0.0002(10) -0.0076(12) 0.0101(11)
C9 0.0410(13) 0.0318(11) 0.0323(15) -0.0025(9) -0.0046(11) 0.0034(10)
C10 0.0466(15) 0.0429(14) 0.0479(18) 0.0150(11) 0.0116(13) 0.0058(11)
C11 0.0366(14) 0.0442(15) 0.0490(19) 0.0119(12) 0.0095(11) 0.0076(10)
C12 0.0372(14) 0.0371(13) 0.0461(16) 0.0060(11) 0.0065(12) -0.0027(10)
C13 0.0356(13) 0.0401(13) 0.0524(18) -0.0005(11) 0.0066(12) 0.0059(10)
C14 0.0316(13) 0.0456(13) 0.0236(14) -0.0004(9) 0.0010(10) 0.0076(10)
C15 0.0384(17) 0.0780(19) 0.0251(15) -0.0048(12) -0.0027(11) 0.0116(15)

loop_
_atom_type_symbol
_atom_type_description
_atom_type_scat_dispersion_real
_atom_type_scat_dispersion_imag
_atom_type_scat_source
C C 0.0033 0.0016 'International Tables Vol C Tables 4.2.6.8 and 6.1.1.4'
H H 0.0000 0.0000 'International Tables Vol C Tables 4.2.6.8 and 6.1.1.4'
N N 0.0061 0.0033 'International Tables Vol C Tables 4.2.6.8 and 6.1.1.4'
O O 0.0106 0.0060 'International Tables Vol C Tables 4.2.6.8 and 6.1.1.4'
Zn Zn 0.2839 1.4301 'International Tables Vol C Tables 4.2.6.8 and 6.1.1.4'

loop_
_geom_angle_atom_site_label_1
_geom_angle_atom_site_label_2
_geom_angle_atom_site_label_3
_geom_angle
_geom_angle_site_symmetry_1
_geom_angle_site_symmetry_3
_geom_angle_publ_flag
O3 Zn1 O3 180.0 5_656 . ?
O3 Zn1 O2 88.43(6) 5_656 5_656 ?
O3 Zn1 O2 91.57(6) . 5_656 ?
O3 Zn1 O2 91.57(6) 5_656 . ?
O3 Zn1 O2 88.43(6) . . ?
O2 Zn1 O2 180.0 5_656 . ?
O3 Zn1 N3 91.79(8) 5_656 . ?
O3 Zn1 N3 88.21(8) . . ?
O2 Zn1 N3 87.62(7) 5_656 . ?
O2 Zn1 N3 92.38(7) . . ?
O3 Zn1 N3 88.21(8) 5_656 5_656 ?
O3 Zn1 N3 91.79(8) . 5_656 ?
O2 Zn1 N3 92.38(7) 5_656 5_656 ?
O2 Zn1 N3 87.62(7) . 5_656 ?
N3 Zn1 N3 180.0 . 5_656 ?
Zn1 O2 H2B 109.1 . . ?
Zn1 O2 H2C 117.7 . . ?
H2B O2 H2C 104.7 . . ?
C14 O3 Zn1 131.03(16) . . ?
C7 N1 C4 125.5(2) . . ?
C7 N1 H1A 117.2 . . ?
C4 N1 H1A 117.2 . . ?
C7 N2 C8 120.1(2) . . ?
C7 N2 H2A 119.9 . . ?
C8 N2 H2A 119.9 . . ?
C11 N3 C12 116.4(2) . . ?
C11 N3 Zn1 120.89(16) . . ?
C12 N3 Zn1 122.34(16) . . ?
C2 C1 C6 119.6(3) . . ?
C2 C1 H1 120.2 . . ?
C6 C1 H1 120.2 . . ?
C1 C2 C3 120.5(3) . . ?
C1 C2 H2 119.8 . . ?
C3 C2 H2 119.8 . . ?
C2 C3 C4 119.9(3) . . ?
C2 C3 H3 120.1 . . ?
C4 C3 H3 120.1 . . ?
C5 C4 C3 119.4(3) . . ?
C5 C4 N1 122.2(2) . . ?
C3 C4 N1 118.5(3) . . ?
C4 C5 C6 120.0(3) . . ?
C4 C5 H5 120.0 . . ?
C6 C5 H5 120.0 . . ?
C1 C6 C5 120.7(4) . . ?
C1 C6 H6 119.7 . . ?
C5 C6 H6 119.7 . . ?
O1 C7 N1 124.2(2) . . ?
O1 C7 N2 120.6(2) . . ?
N1 C7 N2 115.2(2) . . ?
N2 C8 C9 114.6(2) . . ?
N2 C8 H8A 108.6 . . ?
C9 C8 H8A 108.6 . . ?
N2 C8 H8B 108.6 . . ?
C9 C8 H8B 108.6 . . ?
H8A C8 H8B 107.6 . . ?
C10 C9 C13 117.1(2) . . ?
C10 C9 C8 122.3(2) . . ?
C13 C9 C8 120.5(2) . . ?
C9 C10 C11 119.5(2) . . ?
C9 C10 H10 120.3 . . ?
C11 C10 H10 120.3 . . ?
N3 C11 C10 123.7(2) . . ?
N3 C11 H11 118.2 . . ?
C10 C11 H11 118.2 . . ?
N3 C12 C13 123.2(2) . . ?
N3 C12 H12 118.4 . . ?
C13 C12 H12 118.4 . . ?
C12 C13 C9 120.0(2) . . ?
C12 C13 H13 120.0 . . ?
C9 C13 H13 120.0 . . ?
O4 C14 O3 124.7(2) . . ?
O4 C14 C15 119.7(2) . . ?
O3 C14 C15 115.6(2) . . ?
C14 C15 C15 112.2(3) . 5_655 ?
C14 C15 H15A 109.2 . . ?
C15 C15 H15A 109.2 5_655 . ?
C14 C15 H15B 109.2 . . ?
C15 C15 H15B 109.2 5_655 . ?
H15A C15 H15B 107.9 . . ?

loop_
_geom_bond_atom_site_label_1
_geom_bond_atom_site_label_2
_geom_bond_distance
_geom_bond_site_symmetry_2
_geom_bond_publ_flag
Zn1 O3 2.070(2) 5_656 ?
Zn1 O3 2.070(2) . ?
Zn1 O2 2.0970(19) 5_656 ?
Zn1 O2 2.0970(19) . ?
Zn1 N3 2.214(2) . ?
Zn1 N3 2.214(2) 5_656 ?
O1 C7 1.229(3) . ?
O2 H2B 0.8500 . ?
O2 H2C 1.0082 . ?
O3 C14 1.253(3) . ?
O4 C14 1.249(3) . ?
N1 C7 1.352(3) . ?
N1 C4 1.419(4) . ?
N1 H1A 0.8600 . ?
N2 C7 1.356(3) . ?
N2 C8 1.443(3) . ?
N2 H2A 0.8600 . ?
N3 C11 1.338(3) . ?
N3 C12 1.341(3) . ?
C1 C2 1.364(6) . ?
C1 C6 1.370(6) . ?
C1 H1 0.9300 . ?
C2 C3 1.385(5) . ?
C2 H2 0.9300 . ?
C3 C4 1.386(4) . ?
C3 H3 0.9300 . ?
C4 C5 1.375(4) . ?
C5 C6 1.381(5) . ?
C5 H5 0.9300 . ?
C6 H6 0.9300 . ?
C8 C9 1.513(3) . ?
C8 H8A 0.9700 . ?
C8 H8B 0.9700 . ?
C9 C10 1.376(4) . ?
C9 C13 1.387(3) . ?
C10 C11 1.382(4) . ?
C10 H10 0.9300 . ?
C11 H11 0.9300 . ?
C12 C13 1.373(4) . ?
C12 H12 0.9300 . ?
C13 H13 0.9300 . ?
C14 C15 1.508(4) . ?
C15 C15 1.518(6) 5_655 ?
C15 H15A 0.9700 . ?
C15 H15B 0.9700 . ?

loop_
_geom_torsion_atom_site_label_1
_geom_torsion_atom_site_label_2
_geom_torsion_atom_site_label_3
_geom_torsion_atom_site_label_4
_geom_torsion
_geom_torsion_site_symmetry_1
_geom_torsion_site_symmetry_2
_geom_torsion_site_symmetry_3
_geom_torsion_site_symmetry_4
_geom_torsion_publ_flag
C6 C1 C2 C3 -0.5(7) . . . . ?
C1 C2 C3 C4 -0.9(6) . . . . ?
C2 C3 C4 C5 0.6(5) . . . . ?
C2 C3 C4 N1 -178.0(3) . . . . ?
C7 N1 C4 C5 46.2(4) . . . . ?
C7 N1 C4 C3 -135.2(3) . . . . ?
C3 C4 C5 C6 1.1(5) . . . . ?
N1 C4 C5 C6 179.6(3) . . . . ?
C2 C1 C6 C5 2.2(7) . . . . ?
C4 C5 C6 C1 -2.5(6) . . . . ?
C4 N1 C7 O1 -3.3(4) . . . . ?
C4 N1 C7 N2 175.7(2) . . . . ?
C8 N2 C7 O1 5.2(3) . . . . ?
C8 N2 C7 N1 -173.8(2) . . . . ?
C7 N2 C8 C9 -79.0(3) . . . . ?
N2 C8 C9 C10 -21.7(3) . . . . ?
N2 C8 C9 C13 158.7(2) . . . . ?
C13 C9 C10 C11 0.3(4) . . . . ?
C8 C9 C10 C11 -179.2(3) . . . . ?
C12 N3 C11 C10 0.1(4) . . . . ?
Zn1 N3 C11 C10 173.8(2) . . . . ?
C9 C10 C11 N3 -0.7(5) . . . . ?
C11 N3 C12 C13 0.9(4) . . . . ?
Zn1 N3 C12 C13 -172.7(2) . . . . ?
N3 C12 C13 C9 -1.3(4) . . . . ?
C10 C9 C13 C12 0.6(4) . . . . ?
C8 C9 C13 C12 -179.8(2) . . . . ?
Zn1 O3 C14 O4 17.0(4) . . . . ?
Zn1 O3 C14 C15 -161.92(19) . . . . ?
O4 C14 C15 C15 -119.5(4) . . . 5_655 ?
O3 C14 C15 C15 59.5(5) . . . 5_655 ?
